data_4129474
loop_
_publ_author_name
'Desnoyer, Addison N.'
'Bowes, Eric G.'
'Patrick, Brian O.'
'Love, Jennifer A.'

_publ_section_title
;
 Synthesis of 2-Nickela(II)oxetanes from Nickel(0) and Epoxides:
 Structure, Reactivity, and a New Mechanism of Formation.
;
_journal_issue 40
_journal_name_full 'Journal of the American Chemical Society'
_journal_page_first 12748
_journal_page_last 12751
_journal_paper_doi 10.1021/jacs.5b06735
_journal_volume 137
_journal_year 2015
_chemical_formula_moiety 'C24 H48 Ni O2 P2'
_chemical_formula_sum 'C24 H48 Ni O2 P2'
_chemical_formula_weight 489.27
_space_group_crystal_system monoclinic
_space_group_IT_number 14
_space_group_name_Hall '-P 2yn'
_space_group_name_H-M_alt 'P 1 21/n 1'
_atom_sites_solution_hydrogens mixed
_atom_sites_solution_primary direct
_audit_creation_date 2014-09-18
_audit_creation_method
;
Olex2 1.2
(compiled 2014.08.28 svn.r2986 for OlexSys, GUI svn.r4874)
;
_cell_angle_alpha 90
_cell_angle_beta 95.930(2)
_cell_angle_gamma 90
_cell_formula_units_Z 4
_cell_length_a 10.4190(7)
_cell_length_b 21.2112(14)
_cell_length_c 11.8560(9)
_cell_measurement_reflns_used 9956
_cell_measurement_temperature 90(2)
_cell_measurement_theta_max 30.05
_cell_measurement_theta_min 2.478
_cell_volume 2606.1(3)
_computing_cell_refinement 'SAINT v8.34A (Bruker, 2013)'
_computing_data_reduction 'SAINT v8.34A (Bruker, 2013)'
_computing_molecular_graphics 'Olex2 (Dolomanov et al., 2009)'
_computing_publication_material 'Olex2 (Dolomanov et al., 2009)'
_computing_structure_refinement 'XL (Sheldrick, 2008)'
_computing_structure_solution 'XS (Sheldrick, 2008)'
_diffrn_ambient_temperature 90(2)
_diffrn_detector 'Bruker APEX2 area detector'
_diffrn_detector_area_resol_mean 7.9
_diffrn_detector_type 'Bruker-Nonius APEXII CCD area detector'
_diffrn_measured_fraction_theta_full 1.000
_diffrn_measured_fraction_theta_max 0.998
_diffrn_measurement_device 'Bruker-Nonius APEXII CCD area detector and D8 diffractometer'
_diffrn_measurement_device_type 'Bruker APEX-II CCD'
_diffrn_measurement_method '\f and \w scans'
_diffrn_radiation_monochromator 'TRIUMPH curved-crystal'
_diffrn_radiation_probe x-ray
_diffrn_radiation_type MoK\a
_diffrn_radiation_wavelength 0.71073
_diffrn_reflns_av_R_equivalents 0.0404
_diffrn_reflns_av_unetI/netI 0.0351
_diffrn_reflns_Laue_measured_fraction_full 1.000
_diffrn_reflns_Laue_measured_fraction_max 0.998
_diffrn_reflns_limit_h_max 14
_diffrn_reflns_limit_h_min -14
_diffrn_reflns_limit_k_max 29
_diffrn_reflns_limit_k_min -29
_diffrn_reflns_limit_l_max 16
_diffrn_reflns_limit_l_min -16
_diffrn_reflns_number 31439
_diffrn_reflns_point_group_measured_fraction_full 1.000
_diffrn_reflns_point_group_measured_fraction_max 0.998
_diffrn_reflns_theta_full 25.242
_diffrn_reflns_theta_max 30.066
_diffrn_reflns_theta_min 1.920
_diffrn_source 'sealed X-ray tube'
_diffrn_standards_number 0
_exptl_absorpt_coefficient_mu 0.884
_exptl_absorpt_correction_T_max 0.948
_exptl_absorpt_correction_T_min 0.857
_exptl_absorpt_correction_type multi-scan
_exptl_absorpt_process_details
;
SADABS-2014/3 (Bruker,2014) was used for absorption correction.
wR2(int) was 0.0486 before and 0.0424 after correction.
The Ratio of minimum to maximum transmission is 0.9040.
The \l/2 correction factor is 0.00150.
;
_exptl_crystal_colour red
_exptl_crystal_colour_primary red
_exptl_crystal_density_diffrn 1.247
_exptl_crystal_description irregular
_exptl_crystal_F_000 1064
_exptl_crystal_size_max 0.18
_exptl_crystal_size_mid 0.17
_exptl_crystal_size_min 0.06
_refine_diff_density_max 0.547
_refine_diff_density_min -0.344
_refine_diff_density_rms 0.068
_refine_ls_extinction_method none
_refine_ls_goodness_of_fit_ref 1.022
_refine_ls_hydrogen_treatment mixed
_refine_ls_matrix_type full
_refine_ls_number_parameters 313
_refine_ls_number_reflns 7634
_refine_ls_number_restraints 324
_refine_ls_restrained_S_all 1.009
_refine_ls_R_factor_all 0.0482
_refine_ls_R_factor_gt 0.0332
_refine_ls_shift/su_max 0.002
_refine_ls_shift/su_mean 0.000
_refine_ls_structure_factor_coef Fsqd
_refine_ls_weighting_details 'w=1/[\s^2^(Fo^2^)+(0.0402P)^2^+0.9821P] where P=(Fo^2^+2Fc^2^)/3'
_refine_ls_weighting_scheme calc
_refine_ls_wR_factor_gt 0.0768
_refine_ls_wR_factor_ref 0.0831
_reflns_Friedel_coverage 0.000
_reflns_number_gt 6111
_reflns_number_total 7634
_reflns_threshold_expression 'I > 2\s(I)'
_cod_data_source_file ja5b06735_si_002.cif
_cod_data_source_block 3
_cod_depositor_comments
;
The following automatic conversions were performed:

data item '_diffrn_radiation_probe' value 'X-ray' was changed to
'x-ray' in accordance with the
/home/saulius/struct/COD-crude-data/automatic-downloads/DataCite-retrospective/ACS/depositions/lib/dictionaries/cif_core.dic
dictionary named 'cif_core.dic' version 2.4.2 last updated on
2011-04-26.

Automatic conversion script
Id: cif_fix_values 6909 2019-04-08 15:41:33Z antanas 
;
_cod_database_code 4129474
_shelxl_version_number 2014-3
_shelx_space_group_comment
;
The symmetry employed for this shelxl refinement is uniquely defined
by the following loop, which should always be used as a source of
symmetry information in preference to the above space-group names.
They are only intended as comments.
;
_shelx_estimated_absorpt_t_max 0.949
_shelx_estimated_absorpt_t_min 0.857
_olex2_refinement_description
;
1. Fixed Uiso
 At 1.2 times of:
  All C(H,H) groups
 At 1.5 times of:
  All C(H,H,H) groups
2. Restrained distances
 C22-C22A = C23-C23A = C24-C24A
 -0.5 with sigma of 0.01
 C21-C22 \\sim C21-C23 \\sim C21-C24 \\sim C21-C22A \\sim C21-C23A \\sim
C21-C24A
 with sigma of 0.01
 C22-C23 \\sim C23-C24 \\sim C22-C24 \\sim C22A-C23A \\sim C22A-C24A \\sim
C23A-C24A
 with sigma of 0.01
3. Rigid body (RIGU) restrains
 All non-hydrogen atoms
 with sigma for 1-2 distances of 0.004 and sigma for 1-3 distances of 0.004
4. Others
 Sof(C22A)=Sof(H22D)=Sof(H22E)=Sof(H22F)=Sof(C23A)=Sof(H23D)=Sof(H23E)=
 Sof(H23F)=Sof(C24A)=Sof(H24D)=Sof(H24E)=Sof(H24F)=1-FVAR(1)
 Sof(C22)=Sof(H22A)=Sof(H22B)=Sof(H22C)=Sof(C23)=Sof(H23A)=Sof(H23B)=Sof(H23C)=
 Sof(C24)=Sof(H24A)=Sof(H24B)=Sof(H24C)=FVAR(1)
5.a Secondary CH2 refined with riding coordinates:
 C4(H4A,H4B), C5(H5A,H5B), C6(H6A,H6B), C15(H15A,H15B), C16(H16A,H16B)
5.b Idealised Me refined as rotating group:
 C8(H8A,H8B,H8C), C9(H9A,H9B,H9C), C10(H10A,H10B,H10C), C12(H12A,H12B,H12C),
 C13(H13A,H13B,H13C), C14(H14A,H14B,H14C), C18(H18A,H18B,H18C), C19(H19A,H19B,
 H19C), C20(H20A,H20B,H20C), C22(H22A,H22B,H22C), C23(H23A,H23B,H23C), C24(H24A,
 H24B,H24C), C22A(H22D,H22E,H22F), C23A(H23D,H23E,H23F), C24A(H24D,H24E,H24F)
;
_olex2_submission_special_instructions 'No special instructions were received'

loop_
_space_group_symop_operation_xyz
'x, y, z'
'-x+1/2, y+1/2, -z+1/2'
'-x, -y, -z'
'x-1/2, -y-1/2, z-1/2'

loop_
_atom_site_label
_atom_site_type_symbol
_atom_site_fract_x
_atom_site_fract_y
_atom_site_fract_z
_atom_site_U_iso_or_equiv
_atom_site_adp_type
_atom_site_occupancy
_atom_site_site_symmetry_order
_atom_site_calc_flag
_atom_site_refinement_flags_posn
_atom_site_refinement_flags_occupancy
_atom_site_disorder_assembly
_atom_site_disorder_group
Ni1 Ni 0.10556(2) 0.88412(2) 0.61997(2) 0.01174(5) Uani 1 1 d . . . .
P1 P 0.25471(4) 0.90939(2) 0.76106(3) 0.01398(8) Uani 1 1 d . . . .
P2 P 0.24279(4) 0.81935(2) 0.54887(3) 0.01239(8) Uani 1 1 d . . . .
O1 O -0.00850(12) 0.94096(6) 0.66950(11) 0.0233(3) Uani 1 1 d . . . .
O2 O -0.10989(13) 0.78293(7) 0.41757(12) 0.0301(3) Uani 1 1 d . . . .
C1 C -0.12047(16) 0.82077(9) 0.49645(14) 0.0203(3) Uani 1 1 d . . . .
C2 C -0.05279(15) 0.88090(8) 0.50732(13) 0.0168(3) Uani 1 1 d . . . .
H2 H -0.027(2) 0.8945(10) 0.4371(18) 0.026(5) Uiso 1 1 d . . . .
C3 C -0.10584(17) 0.93302(8) 0.57831(15) 0.0208(3) Uani 1 1 d . . . .
H3 H -0.118(2) 0.9733(10) 0.5314(17) 0.023(5) Uiso 1 1 d . . . .
C4 C -0.23410(17) 0.91723(9) 0.62362(15) 0.0239(4) Uani 1 1 d . . . .
H4A H -0.2527 0.9486 0.6815 0.029 Uiso 1 1 calc R . . .
H4B H -0.3047 0.9189 0.5610 0.029 Uiso 1 1 calc R . . .
C5 C -0.22714(17) 0.85185(9) 0.67566(14) 0.0216(3) Uani 1 1 d . . . .
H5A H -0.3066 0.8433 0.7122 0.026 Uiso 1 1 calc R . . .
H5B H -0.1526 0.8492 0.7344 0.026 Uiso 1 1 calc R . . .
C6 C -0.21268(17) 0.80305(9) 0.58322(15) 0.0232(3) Uani 1 1 d . . . .
H6A H -0.1825 0.7631 0.6200 0.028 Uiso 1 1 calc R . . .
H6B H -0.2989 0.7951 0.5424 0.028 Uiso 1 1 calc R . . .
C7 C 0.20526(16) 0.89480(8) 0.90752(13) 0.0191(3) Uani 1 1 d . . . .
C8 C 0.32011(19) 0.88648(10) 0.99880(14) 0.0276(4) Uani 1 1 d . . . .
H8A H 0.3733 0.8510 0.9785 0.041 Uiso 1 1 calc GR . . .
H8B H 0.2880 0.8782 1.0722 0.041 Uiso 1 1 calc GR . . .
H8C H 0.3722 0.9250 1.0039 0.041 Uiso 1 1 calc GR . . .
C9 C 0.1146(2) 0.94711(10) 0.94088(17) 0.0335(5) Uani 1 1 d . . . .
H9A H 0.1641 0.9859 0.9576 0.050 Uiso 1 1 calc GR . . .
H9B H 0.0741 0.9341 1.0082 0.050 Uiso 1 1 calc GR . . .
H9C H 0.0476 0.9548 0.8781 0.050 Uiso 1 1 calc GR . . .
C10 C 0.13005(18) 0.83267(9) 0.90141(15) 0.0239(4) Uani 1 1 d . . . .
H10A H 0.0577 0.8355 0.8418 0.036 Uiso 1 1 calc GR . . .
H10B H 0.0969 0.8246 0.9745 0.036 Uiso 1 1 calc GR . . .
H10C H 0.1873 0.7981 0.8840 0.036 Uiso 1 1 calc GR . . .
C11 C 0.32221(17) 0.99192(8) 0.75273(14) 0.0211(3) Uani 1 1 d . . . .
C12 C 0.3934(2) 0.99560(9) 0.64612(16) 0.0292(4) Uani 1 1 d . . . .
H12A H 0.4687 0.9676 0.6547 0.044 Uiso 1 1 calc GR . . .
H12B H 0.4218 1.0390 0.6354 0.044 Uiso 1 1 calc GR . . .
H12C H 0.3353 0.9825 0.5800 0.044 Uiso 1 1 calc GR . . .
C13 C 0.4174(2) 1.01077(10) 0.85438(17) 0.0326(4) Uani 1 1 d . . . .
H13A H 0.3712 1.0150 0.9219 0.049 Uiso 1 1 calc GR . . .
H13B H 0.4579 1.0511 0.8386 0.049 Uiso 1 1 calc GR . . .
H13C H 0.4841 0.9783 0.8677 0.049 Uiso 1 1 calc GR . . .
C14 C 0.2104(2) 1.03959(8) 0.73847(17) 0.0288(4) Uani 1 1 d . . . .
H14A H 0.1455 1.0252 0.6783 0.043 Uiso 1 1 calc GR . . .
H14B H 0.2434 1.0809 0.7182 0.043 Uiso 1 1 calc GR . . .
H14C H 0.1711 1.0430 0.8098 0.043 Uiso 1 1 calc GR . . .
C15 C 0.39230(15) 0.85557(8) 0.75067(13) 0.0168(3) Uani 1 1 d . . . .
H15A H 0.4731 0.8762 0.7830 0.020 Uiso 1 1 calc R . . .
H15B H 0.3802 0.8168 0.7949 0.020 Uiso 1 1 calc R . . .
C16 C 0.40287(15) 0.83815(8) 0.62582(13) 0.0169(3) Uani 1 1 d . . . .
H16A H 0.4606 0.8012 0.6227 0.020 Uiso 1 1 calc R . . .
H16B H 0.4419 0.8738 0.5877 0.020 Uiso 1 1 calc R . . .
C17 C 0.27399(16) 0.83477(8) 0.39610(13) 0.0166(3) Uani 1 1 d . . . .
C18 C 0.28775(19) 0.90659(8) 0.38429(14) 0.0239(4) Uani 1 1 d . . . .
H18A H 0.2095 0.9273 0.4051 0.036 Uiso 1 1 calc GR . . .
H18B H 0.3002 0.9170 0.3056 0.036 Uiso 1 1 calc GR . . .
H18C H 0.3623 0.9212 0.4346 0.036 Uiso 1 1 calc GR . . .
C19 C 0.16075(17) 0.81478(9) 0.30945(14) 0.0221(3) Uani 1 1 d . . . .
H19A H 0.1638 0.7691 0.2976 0.033 Uiso 1 1 calc GR . . .
H19B H 0.1675 0.8365 0.2374 0.033 Uiso 1 1 calc GR . . .
H19C H 0.0790 0.8260 0.3383 0.033 Uiso 1 1 calc GR . . .
C20 C 0.39831(17) 0.80330(9) 0.36514(14) 0.0252(4) Uani 1 1 d . . . .
H20A H 0.4716 0.8181 0.4168 0.038 Uiso 1 1 calc GR . . .
H20B H 0.4122 0.8143 0.2870 0.038 Uiso 1 1 calc GR . . .
H20C H 0.3905 0.7574 0.3718 0.038 Uiso 1 1 calc GR . . .
C21 C 0.22375(15) 0.73099(7) 0.57360(13) 0.0167(3) Uani 1 1 d . . . .
C22 C 0.14054(19) 0.72325(9) 0.67109(16) 0.0220(4) Uani 0.913(3) 1 d D P A 1
H22A H 0.1866 0.7401 0.7409 0.033 Uiso 0.913(3) 1 calc GR P A 1
H22B H 0.1221 0.6784 0.6814 0.033 Uiso 0.913(3) 1 calc GR P A 1
H22C H 0.0593 0.7463 0.6537 0.033 Uiso 0.913(3) 1 calc GR P A 1
C23 C 0.1570(2) 0.69685(9) 0.46957(16) 0.0261(5) Uani 0.913(3) 1 d D P A 1
H23A H 0.0766 0.7187 0.4433 0.039 Uiso 0.913(3) 1 calc GR P A 1
H23B H 0.1377 0.6534 0.4900 0.039 Uiso 0.913(3) 1 calc GR P A 1
H23C H 0.2142 0.6967 0.4089 0.039 Uiso 0.913(3) 1 calc GR P A 1
C24 C 0.35377(18) 0.69764(9) 0.60703(18) 0.0253(5) Uani 0.913(3) 1 d D P A 1
H24A H 0.4118 0.7051 0.5485 0.038 Uiso 0.913(3) 1 calc GR P A 1
H24B H 0.3392 0.6522 0.6142 0.038 Uiso 0.913(3) 1 calc GR P A 1
H24C H 0.3928 0.7144 0.6797 0.038 Uiso 0.913(3) 1 calc GR P A 1
C22A C 0.242(2) 0.7221(9) 0.7037(6) 0.035(5) Uani 0.087(3) 1 d D P A 2
H22D H 0.2044 0.6816 0.7233 0.053 Uiso 0.087(3) 1 calc GR P A 2
H22E H 0.1979 0.7563 0.7399 0.053 Uiso 0.087(3) 1 calc GR P A 2
H22F H 0.3338 0.7227 0.7304 0.053 Uiso 0.087(3) 1 calc GR P A 2
C23A C 0.0830(9) 0.7128(11) 0.5348(17) 0.043(5) Uani 0.087(3) 1 d D P A 2
H23D H 0.0693 0.7133 0.4518 0.064 Uiso 0.087(3) 1 calc GR P A 2
H23E H 0.0247 0.7431 0.5654 0.064 Uiso 0.087(3) 1 calc GR P A 2
H23F H 0.0656 0.6705 0.5625 0.064 Uiso 0.087(3) 1 calc GR P A 2
C24A C 0.3131(17) 0.6861(9) 0.5206(14) 0.042(5) Uani 0.087(3) 1 d D P A 2
H24D H 0.4028 0.6992 0.5403 0.063 Uiso 0.087(3) 1 calc GR P A 2
H24E H 0.2933 0.6865 0.4380 0.063 Uiso 0.087(3) 1 calc GR P A 2
H24F H 0.3012 0.6433 0.5492 0.063 Uiso 0.087(3) 1 calc GR P A 2

loop_
_atom_site_aniso_label
_atom_site_aniso_U_11
_atom_site_aniso_U_22
_atom_site_aniso_U_33
_atom_site_aniso_U_23
_atom_site_aniso_U_13
_atom_site_aniso_U_12
Ni1 0.01043(9) 0.01173(10) 0.01262(9) -0.00076(7) -0.00092(6) 0.00084(7)
P1 0.01472(18) 0.01370(19) 0.01271(17) -0.00069(14) -0.00247(14) -0.00072(14)
P2 0.01190(17) 0.01218(18) 0.01298(17) 0.00007(13) 0.00076(13) 0.00024(14)
O1 0.0199(6) 0.0220(6) 0.0276(6) -0.0082(5) 0.0006(5) 0.0033(5)
O2 0.0291(7) 0.0308(7) 0.0309(7) -0.0131(6) 0.0049(5) -0.0084(6)
C1 0.0148(7) 0.0261(9) 0.0193(7) -0.0016(6) -0.0012(6) -0.0010(6)
C2 0.0145(7) 0.0205(8) 0.0149(7) 0.0012(6) -0.0001(5) 0.0010(6)
C3 0.0199(8) 0.0171(8) 0.0253(8) 0.0024(6) 0.0025(6) 0.0032(6)
C4 0.0192(8) 0.0263(9) 0.0262(8) 0.0007(7) 0.0025(7) 0.0048(7)
C5 0.0181(8) 0.0270(9) 0.0198(8) 0.0024(7) 0.0027(6) 0.0001(7)
C6 0.0179(8) 0.0249(9) 0.0268(8) 0.0002(7) 0.0028(7) -0.0029(7)
C7 0.0208(8) 0.0220(8) 0.0145(7) -0.0008(6) 0.0019(6) 0.0020(6)
C8 0.0313(10) 0.0340(10) 0.0162(7) 0.0020(7) -0.0043(7) -0.0038(8)
C9 0.0454(12) 0.0308(10) 0.0257(9) -0.0012(8) 0.0104(8) 0.0150(9)
C10 0.0234(9) 0.0274(9) 0.0217(8) 0.0031(7) 0.0058(7) -0.0011(7)
C11 0.0267(9) 0.0150(8) 0.0196(7) -0.0004(6) -0.0066(6) -0.0060(6)
C12 0.0365(11) 0.0221(9) 0.0283(9) 0.0031(7) 0.0002(8) -0.0112(8)
C13 0.0390(11) 0.0255(10) 0.0296(9) -0.0014(8) -0.0145(8) -0.0095(8)
C14 0.0376(11) 0.0141(8) 0.0323(10) -0.0016(7) -0.0082(8) 0.0000(7)
C15 0.0138(7) 0.0203(8) 0.0155(7) 0.0015(6) -0.0023(5) 0.0005(6)
C16 0.0117(7) 0.0219(8) 0.0169(7) -0.0003(6) 0.0004(5) 0.0004(6)
C17 0.0191(7) 0.0170(7) 0.0141(7) 0.0002(6) 0.0027(6) -0.0013(6)
C18 0.0352(10) 0.0198(8) 0.0168(7) 0.0027(6) 0.0036(7) -0.0042(7)
C19 0.0246(8) 0.0256(9) 0.0158(7) -0.0021(6) 0.0011(6) -0.0001(7)
C20 0.0225(8) 0.0341(10) 0.0202(8) -0.0009(7) 0.0078(7) 0.0031(7)
C21 0.0208(8) 0.0133(7) 0.0162(7) 0.0005(5) 0.0027(6) 0.0007(6)
C22 0.0265(10) 0.0151(9) 0.0260(9) 0.0032(7) 0.0112(8) 0.0011(7)
C23 0.0365(11) 0.0172(9) 0.0239(9) -0.0025(7) -0.0004(8) -0.0041(8)
C24 0.0213(9) 0.0197(10) 0.0353(11) 0.0072(8) 0.0047(8) 0.0058(7)
C22A 0.068(13) 0.012(8) 0.027(5) 0.003(5) 0.009(5) 0.006(8)
C23A 0.047(6) 0.035(11) 0.046(11) -0.001(8) 0.005(6) -0.012(6)
C24A 0.070(10) 0.027(8) 0.033(10) 0.008(7) 0.020(8) 0.018(8)

loop_
_atom_type_symbol
_atom_type_description
_atom_type_scat_dispersion_real
_atom_type_scat_dispersion_imag
_atom_type_scat_source
C C 0.0033 0.0016 'International Tables Vol C Tables 4.2.6.8 and 6.1.1.4'
H H 0.0000 0.0000 'International Tables Vol C Tables 4.2.6.8 and 6.1.1.4'
Ni Ni 0.3393 1.1124 'International Tables Vol C Tables 4.2.6.8 and 6.1.1.4'
O O 0.0106 0.0060 'International Tables Vol C Tables 4.2.6.8 and 6.1.1.4'
P P 0.1023 0.0942 'International Tables Vol C Tables 4.2.6.8 and 6.1.1.4'

loop_
_geom_angle_atom_site_label_1
_geom_angle_atom_site_label_2
_geom_angle_atom_site_label_3
_geom_angle
P1 Ni1 C3 126.52(4)
P2 Ni1 P1 90.425(17)
P2 Ni1 C3 142.46(4)
O1 Ni1 P1 91.50(4)
O1 Ni1 P2 175.94(4)
O1 Ni1 C2 73.78(6)
O1 Ni1 C3 35.17(6)
C2 Ni1 P1 165.08(5)
C2 Ni1 P2 104.11(5)
C2 Ni1 C3 38.66(6)
C7 P1 Ni1 114.57(6)
C7 P1 C11 109.75(8)
C11 P1 Ni1 114.67(5)
C15 P1 Ni1 106.69(5)
C15 P1 C7 104.33(7)
C15 P1 C11 105.85(8)
C16 P2 Ni1 105.20(5)
C16 P2 C17 101.39(7)
C16 P2 C21 103.72(7)
C17 P2 Ni1 115.92(5)
C17 P2 C21 110.22(7)
C21 P2 Ni1 118.00(5)
C3 O1 Ni1 96.57(9)
O2 C1 C2 123.43(16)
O2 C1 C6 117.26(16)
C2 C1 C6 119.28(15)
Ni1 C2 H2 106.8(13)
C1 C2 Ni1 116.38(11)
C1 C2 H2 111.6(13)
C1 C2 C3 118.89(14)
C3 C2 Ni1 85.88(10)
C3 C2 H2 114.5(13)
Ni1 C3 H3 121.5(12)
O1 C3 Ni1 48.26(7)
O1 C3 C2 103.64(13)
O1 C3 H3 110.7(12)
O1 C3 C4 109.97(14)
C2 C3 Ni1 55.46(8)
C2 C3 H3 109.7(12)
C2 C3 C4 114.49(15)
C4 C3 Ni1 129.80(12)
C4 C3 H3 108.3(12)
C3 C4 H4A 109.7
C3 C4 H4B 109.7
H4A C4 H4B 108.2
C5 C4 C3 109.67(14)
C5 C4 H4A 109.7
C5 C4 H4B 109.7
C4 C5 H5A 109.8
C4 C5 H5B 109.8
C4 C5 C6 109.40(14)
H5A C5 H5B 108.2
C6 C5 H5A 109.8
C6 C5 H5B 109.8
C1 C6 C5 115.65(15)
C1 C6 H6A 108.4
C1 C6 H6B 108.4
C5 C6 H6A 108.4
C5 C6 H6B 108.4
H6A C6 H6B 107.4
C8 C7 P1 113.56(12)
C9 C7 P1 110.62(12)
C9 C7 C8 110.88(15)
C10 C7 P1 106.54(11)
C10 C7 C8 106.96(14)
C10 C7 C9 107.97(15)
C7 C8 H8A 109.5
C7 C8 H8B 109.5
C7 C8 H8C 109.5
H8A C8 H8B 109.5
H8A C8 H8C 109.5
H8B C8 H8C 109.5
C7 C9 H9A 109.5
C7 C9 H9B 109.5
C7 C9 H9C 109.5
H9A C9 H9B 109.5
H9A C9 H9C 109.5
H9B C9 H9C 109.5
C7 C10 H10A 109.5
C7 C10 H10B 109.5
C7 C10 H10C 109.5
H10A C10 H10B 109.5
H10A C10 H10C 109.5
H10B C10 H10C 109.5
C12 C11 P1 107.72(12)
C12 C11 C13 107.83(16)
C12 C11 C14 107.55(15)
C13 C11 P1 114.46(12)
C13 C11 C14 109.64(15)
C14 C11 P1 109.41(12)
C11 C12 H12A 109.5
C11 C12 H12B 109.5
C11 C12 H12C 109.5
H12A C12 H12B 109.5
H12A C12 H12C 109.5
H12B C12 H12C 109.5
C11 C13 H13A 109.5
C11 C13 H13B 109.5
C11 C13 H13C 109.5
H13A C13 H13B 109.5
H13A C13 H13C 109.5
H13B C13 H13C 109.5
C11 C14 H14A 109.5
C11 C14 H14B 109.5
C11 C14 H14C 109.5
H14A C14 H14B 109.5
H14A C14 H14C 109.5
H14B C14 H14C 109.5
P1 C15 H15A 109.6
P1 C15 H15B 109.6
H15A C15 H15B 108.1
C16 C15 P1 110.21(10)
C16 C15 H15A 109.6
C16 C15 H15B 109.6
P2 C16 H16A 109.2
P2 C16 H16B 109.2
C15 C16 P2 111.92(11)
C15 C16 H16A 109.2
C15 C16 H16B 109.2
H16A C16 H16B 107.9
C18 C17 P2 106.48(11)
C18 C17 C19 106.49(14)
C19 C17 P2 113.15(11)
C20 C17 P2 112.62(11)
C20 C17 C18 108.67(14)
C20 C17 C19 109.13(13)
C17 C18 H18A 109.5
C17 C18 H18B 109.5
C17 C18 H18C 109.5
H18A C18 H18B 109.5
H18A C18 H18C 109.5
H18B C18 H18C 109.5
C17 C19 H19A 109.5
C17 C19 H19B 109.5
C17 C19 H19C 109.5
H19A C19 H19B 109.5
H19A C19 H19C 109.5
H19B C19 H19C 109.5
C17 C20 H20A 109.5
C17 C20 H20B 109.5
C17 C20 H20C 109.5
H20A C20 H20B 109.5
H20A C20 H20C 109.5
H20B C20 H20C 109.5
C22 C21 P2 107.35(11)
C22 C21 C23 108.25(15)
C22 C21 C24 108.00(14)
C23 C21 P2 112.67(12)
C23 C21 C24 107.64(15)
C24 C21 P2 112.75(12)
C22A C21 P2 105.6(8)
C23A C21 P2 108.1(9)
C23A C21 C22A 106.3(6)
C24A C21 P2 118.4(9)
C24A C21 C22A 108.7(6)
C24A C21 C23A 109.0(7)
C21 C22 H22A 109.5
C21 C22 H22B 109.5
C21 C22 H22C 109.5
H22A C22 H22B 109.5
H22A C22 H22C 109.5
H22B C22 H22C 109.5
C21 C23 H23A 109.5
C21 C23 H23B 109.5
C21 C23 H23C 109.5
H23A C23 H23B 109.5
H23A C23 H23C 109.5
H23B C23 H23C 109.5
C21 C24 H24A 109.5
C21 C24 H24B 109.5
C21 C24 H24C 109.5
H24A C24 H24B 109.5
H24A C24 H24C 109.5
H24B C24 H24C 109.5
C21 C22A H22D 109.5
C21 C22A H22E 109.5
C21 C22A H22F 109.5
H22D C22A H22E 109.5
H22D C22A H22F 109.5
H22E C22A H22F 109.5
C21 C23A H23D 109.5
C21 C23A H23E 109.5
C21 C23A H23F 109.5
H23D C23A H23E 109.5
H23D C23A H23F 109.5
H23E C23A H23F 109.5
C21 C24A H24D 109.5
C21 C24A H24E 109.5
C21 C24A H24F 109.5
H24D C24A H24E 109.5
H24D C24A H24F 109.5
H24E C24A H24F 109.5

loop_
_geom_bond_atom_site_label_1
_geom_bond_atom_site_label_2
_geom_bond_distance
Ni1 P1 2.2278(4)
Ni1 P2 2.2117(4)
Ni1 O1 1.8315(12)
Ni1 C2 2.0138(16)
Ni1 C3 2.4384(17)
P1 C7 1.8871(17)
P1 C11 1.8928(17)
P1 C15 1.8467(17)
P2 C16 1.8597(16)
P2 C17 1.9013(16)
P2 C21 1.9106(16)
O1 C3 1.414(2)
O2 C1 1.246(2)
C1 C2 1.457(2)
C1 C6 1.525(2)
C2 H2 0.94(2)
C2 C3 1.527(2)
C3 H3 1.02(2)
C3 C4 1.528(2)
C4 H4A 0.9900
C4 H4B 0.9900
C4 C5 1.516(3)
C5 H5A 0.9900
C5 H5B 0.9900
C5 C6 1.526(2)
C6 H6A 0.9900
C6 H6B 0.9900
C7 C8 1.538(2)
C7 C9 1.535(2)
C7 C10 1.531(2)
C8 H8A 0.9800
C8 H8B 0.9800
C8 H8C 0.9800
C9 H9A 0.9800
C9 H9B 0.9800
C9 H9C 0.9800
C10 H10A 0.9800
C10 H10B 0.9800
C10 H10C 0.9800
C11 C12 1.532(3)
C11 C13 1.533(2)
C11 C14 1.539(3)
C12 H12A 0.9800
C12 H12B 0.9800
C12 H12C 0.9800
C13 H13A 0.9800
C13 H13B 0.9800
C13 H13C 0.9800
C14 H14A 0.9800
C14 H14B 0.9800
C14 H14C 0.9800
C15 H15A 0.9900
C15 H15B 0.9900
C15 C16 1.541(2)
C16 H16A 0.9900
C16 H16B 0.9900
C17 C18 1.538(2)
C17 C19 1.542(2)
C17 C20 1.535(2)
C18 H18A 0.9800
C18 H18B 0.9800
C18 H18C 0.9800
C19 H19A 0.9800
C19 H19B 0.9800
C19 H19C 0.9800
C20 H20A 0.9800
C20 H20B 0.9800
C20 H20C 0.9800
C21 C22 1.524(2)
C21 C23 1.534(2)
C21 C24 1.543(2)
C21 C22A 1.546(7)
C21 C23A 1.540(7)
C21 C24A 1.514(7)
C22 H22A 0.9800
C22 H22B 0.9800
C22 H22C 0.9800
C23 H23A 0.9800
C23 H23B 0.9800
C23 H23C 0.9800
C24 H24A 0.9800
C24 H24B 0.9800
C24 H24C 0.9800
C22A H22D 0.9800
C22A H22E 0.9800
C22A H22F 0.9800
C23A H23D 0.9800
C23A H23E 0.9800
C23A H23F 0.9800
C24A H24D 0.9800
C24A H24E 0.9800
C24A H24F 0.9800

loop_
_geom_torsion_atom_site_label_1
_geom_torsion_atom_site_label_2
_geom_torsion_atom_site_label_3
_geom_torsion_atom_site_label_4
_geom_torsion
Ni1 P1 C7 C8 156.75(11)
Ni1 P1 C7 C9 -77.84(14)
Ni1 P1 C7 C10 39.27(13)
Ni1 P1 C11 C12 -64.36(13)
Ni1 P1 C11 C13 175.75(13)
Ni1 P1 C11 C14 52.27(13)
Ni1 P1 C15 C16 31.70(12)
Ni1 P2 C16 C15 35.79(12)
Ni1 O1 C3 C2 3.22(13)
Ni1 O1 C3 C4 126.04(12)
Ni1 C2 C3 O1 -2.91(12)
Ni1 C2 C3 C4 -122.70(13)
Ni1 C3 C4 C5 -17.2(2)
P1 Ni1 O1 C3 175.02(9)
P1 C15 C16 P2 -43.96(14)
O1 C3 C4 C5 -68.98(18)
O2 C1 C2 Ni1 -101.18(18)
O2 C1 C2 C3 158.32(16)
O2 C1 C6 C5 -177.56(16)
C1 C2 C3 Ni1 117.98(15)
C1 C2 C3 O1 115.07(16)
C1 C2 C3 C4 -4.7(2)
C2 Ni1 O1 C3 -2.47(10)
C2 C1 C6 C5 0.7(2)
C2 C3 C4 C5 47.21(19)
C3 C4 C5 C6 -65.35(18)
C4 C5 C6 C1 41.5(2)
C6 C1 C2 Ni1 80.70(17)
C6 C1 C2 C3 -19.8(2)
C7 P1 C11 C12 165.01(12)
C7 P1 C11 C13 45.11(17)
C7 P1 C11 C14 -78.37(13)
C7 P1 C15 C16 153.35(11)
C11 P1 C7 C8 -72.57(14)
C11 P1 C7 C9 52.85(15)
C11 P1 C7 C10 169.96(11)
C11 P1 C15 C16 -90.85(12)
C15 P1 C7 C8 40.47(14)
C15 P1 C7 C9 165.88(13)
C15 P1 C7 C10 -77.01(13)
C15 P1 C11 C12 52.96(13)
C15 P1 C11 C13 -66.93(16)
C15 P1 C11 C14 169.59(12)
C17 P2 C16 C15 156.91(12)
C21 P2 C16 C15 -88.75(12)
